data_2235912
loop_
_publ_author_name
'Anthal, Sumati'
'Brahmachari, Goutam'
'Laskar, Sujay'
'Banerjee, Bubun'
'Kant, Rajni'
'Gupta, Vivek K.'

_publ_section_title
;
 2-Amino-7,7-dimethyl-5-oxo-4-(<i>p</i>-tolyl)-5,6,7,8-tetrahydro-4<i>H</i>-chromene-3-carbonitrile
;
_journal_coeditor_code LH5503
_journal_issue 8
_journal_name_full 'Acta Crystallographica Section E'
_journal_page_first o2592
_journal_page_last o2593
_journal_paper_doi 10.1107/S1600536812033570
_journal_volume 68
_journal_year 2012
_chemical_formula_iupac 'C19 H20 N2 O2'
_chemical_formula_moiety 'C19 H20 N2 O2'
_chemical_formula_sum 'C19 H20 N2 O2'
_chemical_formula_weight 308.37
_chemical_name_systematic
;
2-Amino-7,7-dimethyl-5-oxo-4-(<i>p</i>-tolyl)-5,6,7,8-tetrahydro-
4<i>H</i>-chromene-3-carbonitrile
;
_space_group_IT_number 14
_symmetry_cell_setting monoclinic
_symmetry_space_group_name_Hall '-P 2yn'
_symmetry_space_group_name_H-M 'P 1 21/n 1'
_atom_sites_solution_hydrogens geom
_atom_sites_solution_primary direct
_atom_sites_solution_secondary difmap
_audit_creation_method SHELXL-97
_cell_angle_alpha 90.00
_cell_angle_beta 111.842(4)
_cell_angle_gamma 90.00
_cell_formula_units_Z 4
_cell_length_a 9.4622(3)
_cell_length_b 16.8820(5)
_cell_length_c 10.8301(4)
_cell_measurement_reflns_used 7806
_cell_measurement_temperature 293(2)
_cell_measurement_theta_max 29.0575
_cell_measurement_theta_min 3.5966
_cell_volume 1605.82(10)
_computing_cell_refinement 'CrysAlis PRO (Oxford Diffraction, 2010)'
_computing_data_collection 'CrysAlis PRO (Oxford Diffraction, 2010)'
_computing_data_reduction 'CrysAlis PRO (Oxford Diffraction, 2010)'
_computing_molecular_graphics 'ORTEP-3 (Farrugia, 1997)'
_computing_publication_material 'PLATON (Spek, 2009)'
_computing_structure_refinement 'SHELXL97 (Sheldrick, 2008)'
_computing_structure_solution 'SHELXS97 (Sheldrick, 2008)'
_diffrn_ambient_temperature 293(2)
_diffrn_detector_area_resol_mean 16.1049
_diffrn_measured_fraction_theta_full 0.997
_diffrn_measured_fraction_theta_max 0.997
_diffrn_measurement_device_type 'Oxford Diffraction Xcalibur Sapphire3'
_diffrn_measurement_method \w
_diffrn_radiation_monochromator graphite
_diffrn_radiation_source 'fine-focus sealed tube'
_diffrn_radiation_type MoK\a
_diffrn_radiation_wavelength 0.71073
_diffrn_reflns_av_R_equivalents 0.0366
_diffrn_reflns_av_sigmaI/netI 0.0271
_diffrn_reflns_limit_h_max 11
_diffrn_reflns_limit_h_min -11
_diffrn_reflns_limit_k_max 20
_diffrn_reflns_limit_k_min -20
_diffrn_reflns_limit_l_max 13
_diffrn_reflns_limit_l_min -13
_diffrn_reflns_number 18449
_diffrn_reflns_theta_full 26.00
_diffrn_reflns_theta_max 26.00
_diffrn_reflns_theta_min 3.60
_diffrn_standards_decay_% 0
_diffrn_standards_interval_count 0
_diffrn_standards_interval_time 0
_diffrn_standards_number 0
_exptl_absorpt_coefficient_mu 0.083
_exptl_absorpt_correction_T_max 1.00000
_exptl_absorpt_correction_T_min 0.86226
_exptl_absorpt_correction_type multi-scan
_exptl_absorpt_process_details '(CrysAlis PRO; Oxford Diffraction, 2010)'
_exptl_crystal_colour white
_exptl_crystal_density_diffrn 1.276
_exptl_crystal_density_method 'not measured'
_exptl_crystal_description block
_exptl_crystal_F_000 656
_exptl_crystal_size_max 0.30
_exptl_crystal_size_mid 0.20
_exptl_crystal_size_min 0.20
_refine_diff_density_max 0.198
_refine_diff_density_min -0.221
_refine_ls_extinction_method none
_refine_ls_goodness_of_fit_ref 1.050
_refine_ls_hydrogen_treatment mixed
_refine_ls_matrix_type full
_refine_ls_number_parameters 219
_refine_ls_number_reflns 3149
_refine_ls_number_restraints 0
_refine_ls_restrained_S_all 1.050
_refine_ls_R_factor_all 0.0630
_refine_ls_R_factor_gt 0.0456
_refine_ls_shift/su_max 0.001
_refine_ls_shift/su_mean 0.000
_refine_ls_structure_factor_coef Fsqd
_refine_ls_weighting_details 'calc w=1/[\s^2^(Fo^2^)+(0.0501P)^2^+0.4013P] where P=(Fo^2^+2Fc^2^)/3'
_refine_ls_weighting_scheme calc
_refine_ls_wR_factor_gt 0.1048
_refine_ls_wR_factor_ref 0.1147
_reflns_number_gt 2428
_reflns_number_total 3149
_reflns_threshold_expression I>2\s(I)
_cod_data_source_file lh5503.cif
_cod_data_source_block I
_cod_original_cell_volume 1605.82(9)
_cod_original_sg_symbol_H-M 'P 21/n'
_cod_database_code 2235912
_cod_database_fobs_code 2235912

loop_
_symmetry_equiv_pos_as_xyz
'x, y, z'
'-x+1/2, y+1/2, -z+1/2'
'-x, -y, -z'
'x-1/2, -y-1/2, z-1/2'

loop_
_atom_site_type_symbol
_atom_site_label
_atom_site_fract_x
_atom_site_fract_y
_atom_site_fract_z
_atom_site_U_iso_or_equiv
_atom_site_adp_type
_atom_site_calc_flag
_atom_site_refinement_flags
_atom_site_occupancy
_atom_site_symmetry_multiplicity
O O1 0.62616(12) 0.12747(6) 0.06792(11) 0.0370(3) Uani d . 1 1
C C1' 0.87094(17) 0.17332(9) 0.42111(15) 0.0324(4) Uani d . 1 1
C C2' 1.00784(18) 0.14575(11) 0.41998(17) 0.0433(4) Uani d . 1 1
H H2' 1.0343 0.1568 0.3472 0.052 Uiso calc R 1 1
C C3' 1.1067(2) 0.10204(11) 0.52474(19) 0.0498(5) Uani d . 1 1
H H3' 1.1978 0.0842 0.5206 0.060 Uiso calc R 1 1
C C4' 1.0732(2) 0.08433(10) 0.63476(17) 0.0442(4) Uani d . 1 1
C C5' 0.9371(2) 0.11238(11) 0.63673(18) 0.0504(5) Uani d . 1 1
H H5' 0.9118 0.1018 0.7103 0.060 Uiso calc R 1 1
C C6' 0.8370(2) 0.15591(11) 0.53232(17) 0.0456(4) Uani d . 1 1
H H6' 0.7459 0.1737 0.5367 0.055 Uiso calc R 1 1
C C7' 1.1810(2) 0.03593(13) 0.7475(2) 0.0645(6) Uani d . 1 1
H H7'1 1.1854 -0.0172 0.7175 0.097 Uiso calc R 1 1
H H7'2 1.1456 0.0350 0.8199 0.097 Uiso calc R 1 1
H H7'3 1.2807 0.0592 0.7770 0.097 Uiso calc R 1 1
C C2 0.74563(17) 0.17699(9) 0.07890(15) 0.0324(4) Uani d . 1 1
C C3 0.80680(17) 0.22511(9) 0.18489(15) 0.0325(4) Uani d . 1 1
C C4 0.75981(17) 0.22126(9) 0.30428(15) 0.0325(4) Uani d . 1 1
H H4 0.7564 0.2755 0.3353 0.039 Uiso calc R 1 1
O O5 0.53082(14) 0.26138(8) 0.40897(12) 0.0488(3) Uani d . 1 1
C C5 0.49500(18) 0.21056(10) 0.32139(16) 0.0372(4) Uani d . 1 1
C C6 0.33944(19) 0.17324(11) 0.27258(19) 0.0455(4) Uani d . 1 1
H H6A 0.2688 0.2083 0.2076 0.055 Uiso calc R 1 1
H H6B 0.3062 0.1686 0.3469 0.055 Uiso calc R 1 1
C C7 0.33113(18) 0.09159(10) 0.20960(17) 0.0386(4) Uani d . 1 1
C C8 0.39789(18) 0.09955(11) 0.10153(17) 0.0406(4) Uani d . 1 1
H H8A 0.4110 0.0472 0.0705 0.049 Uiso calc R 1 1
H H8B 0.3267 0.1284 0.0267 0.049 Uiso calc R 1 1
C C9 0.54697(16) 0.14144(9) 0.14978(15) 0.0321(4) Uani d . 1 1
C C10 0.60023(17) 0.18777(9) 0.25695(15) 0.0312(4) Uani d . 1 1
C C11 0.4198(2) 0.03164(12) 0.3151(2) 0.0568(5) Uani d . 1 1
H H11A 0.5238 0.0486 0.3562 0.085 Uiso calc R 1 1
H H11B 0.4164 -0.0192 0.2743 0.085 Uiso calc R 1 1
H H11C 0.3752 0.0277 0.3813 0.085 Uiso calc R 1 1
C C12 0.1651(2) 0.06452(13) 0.1450(2) 0.0579(5) Uani d . 1 1
H H12A 0.1612 0.0141 0.1030 0.087 Uiso calc R 1 1
H H12B 0.1084 0.1027 0.0797 0.087 Uiso calc R 1 1
H H12C 0.1218 0.0598 0.2120 0.087 Uiso calc R 1 1
N N13 0.78732(18) 0.16693(10) -0.02573(15) 0.0432(4) Uani d . 1 1
C C14 0.92224(19) 0.27927(10) 0.18699(16) 0.0396(4) Uani d . 1 1
N N15 1.01708(19) 0.32308(10) 0.19332(17) 0.0578(5) Uani d . 1 1
H H131 0.864(2) 0.1956(12) -0.0300(19) 0.055(6) Uiso d . 1 1
H H132 0.716(2) 0.1541(12) -0.101(2) 0.059(6) Uiso d . 1 1

loop_
_atom_site_aniso_label
_atom_site_aniso_U_11
_atom_site_aniso_U_22
_atom_site_aniso_U_33
_atom_site_aniso_U_12
_atom_site_aniso_U_13
_atom_site_aniso_U_23
O1 0.0355(6) 0.0427(6) 0.0391(6) -0.0084(5) 0.0212(5) -0.0064(5)
C1' 0.0317(8) 0.0332(8) 0.0311(8) -0.0050(6) 0.0102(6) -0.0051(6)
C2' 0.0344(9) 0.0567(11) 0.0404(9) 0.0021(8) 0.0159(7) 0.0041(8)
C3' 0.0340(9) 0.0609(12) 0.0502(11) 0.0054(8) 0.0108(8) 0.0035(9)
C4' 0.0430(10) 0.0388(10) 0.0396(10) -0.0060(8) 0.0024(8) -0.0022(7)
C5' 0.0597(12) 0.0567(12) 0.0361(9) -0.0019(9) 0.0194(9) 0.0032(8)
C6' 0.0459(10) 0.0552(11) 0.0400(10) 0.0052(8) 0.0210(8) 0.0014(8)
C7' 0.0638(13) 0.0584(13) 0.0519(12) 0.0001(10) -0.0010(10) 0.0096(10)
C2 0.0269(7) 0.0373(9) 0.0351(8) -0.0002(6) 0.0139(6) 0.0059(7)
C3 0.0289(8) 0.0349(9) 0.0345(8) -0.0019(6) 0.0127(6) 0.0044(6)
C4 0.0311(8) 0.0311(8) 0.0366(8) -0.0005(6) 0.0141(7) -0.0034(6)
O5 0.0463(7) 0.0556(8) 0.0513(7) 0.0043(6) 0.0260(6) -0.0126(6)
C5 0.0367(9) 0.0374(9) 0.0412(9) 0.0067(7) 0.0188(7) 0.0033(7)
C6 0.0359(9) 0.0487(11) 0.0608(11) 0.0036(8) 0.0284(8) -0.0003(8)
C7 0.0317(8) 0.0417(10) 0.0482(10) -0.0005(7) 0.0215(7) 0.0046(7)
C8 0.0322(8) 0.0479(10) 0.0422(9) -0.0069(7) 0.0146(7) -0.0028(7)
C9 0.0289(8) 0.0362(9) 0.0343(8) 0.0034(6) 0.0156(7) 0.0046(7)
C10 0.0290(8) 0.0327(8) 0.0345(8) 0.0027(6) 0.0147(6) 0.0018(6)
C11 0.0588(12) 0.0526(12) 0.0643(13) 0.0024(9) 0.0290(10) 0.0162(10)
C12 0.0373(10) 0.0653(13) 0.0772(14) -0.0096(9) 0.0283(10) -0.0017(11)
N13 0.0352(8) 0.0630(10) 0.0359(8) -0.0091(7) 0.0184(7) 0.0004(7)
C14 0.0355(9) 0.0425(10) 0.0399(9) -0.0034(8) 0.0132(7) 0.0035(7)
N15 0.0501(9) 0.0570(10) 0.0648(11) -0.0187(8) 0.0198(8) 0.0028(8)

loop_
_atom_type_symbol
_atom_type_description
_atom_type_scat_dispersion_real
_atom_type_scat_dispersion_imag
_atom_type_scat_source
C C 0.0033 0.0016 'International Tables Vol C Tables 4.2.6.8 and 6.1.1.4'
H H 0.0000 0.0000 'International Tables Vol C Tables 4.2.6.8 and 6.1.1.4'
N N 0.0061 0.0033 'International Tables Vol C Tables 4.2.6.8 and 6.1.1.4'
O O 0.0106 0.0060 'International Tables Vol C Tables 4.2.6.8 and 6.1.1.4'

loop_
_geom_angle_atom_site_label_1
_geom_angle_atom_site_label_2
_geom_angle_atom_site_label_3
_geom_angle
C2 O1 C9 117.83(12)
C2' C1' C6' 117.19(15)
C2' C1' C4 121.74(14)
C6' C1' C4 121.08(14)
C1' C2' C3' 121.49(17)
C1' C2' H2' 119.3
C3' C2' H2' 119.3
C4' C3' C2' 121.53(17)
C4' C3' H3' 119.2
C2' C3' H3' 119.2
C3' C4' C5' 117.14(16)
C3' C4' C7' 120.99(18)
C5' C4' C7' 121.87(18)
C4' C5' C6' 121.89(17)
C4' C5' H5' 119.1
C6' C5' H5' 119.1
C5' C6' C1' 120.77(17)
C5' C6' H6' 119.6
C1' C6' H6' 119.6
C4' C7' H7'1 109.5
C4' C7' H7'2 109.5
H7'1 C7' H7'2 109.5
C4' C7' H7'3 109.5
H7'1 C7' H7'3 109.5
H7'2 C7' H7'3 109.5
N13 C2 C3 128.83(15)
N13 C2 O1 109.91(14)
C3 C2 O1 121.24(14)
C2 C3 C14 119.09(15)
C2 C3 C4 122.04(13)
C14 C3 C4 118.83(14)
C10 C4 C3 107.42(12)
C10 C4 C1' 111.87(12)
C3 C4 C1' 113.31(13)
C10 C4 H4 108.0
C3 C4 H4 108.0
C1' C4 H4 108.0
O5 C5 C10 120.66(15)
O5 C5 C6 121.07(15)
C10 C5 C6 118.19(15)
C5 C6 C7 114.58(13)
C5 C6 H6A 108.6
C7 C6 H6A 108.6
C5 C6 H6B 108.6
C7 C6 H6B 108.6
H6A C6 H6B 107.6
C11 C7 C6 110.02(15)
C11 C7 C8 111.30(14)
C6 C7 C8 107.18(14)
C11 C7 C12 109.22(15)
C6 C7 C12 110.29(14)
C8 C7 C12 108.80(15)
C9 C8 C7 112.37(14)
C9 C8 H8A 109.1
C7 C8 H8A 109.1
C9 C8 H8B 109.1
C7 C8 H8B 109.1
H8A C8 H8B 107.9
C10 C9 O1 122.74(14)
C10 C9 C8 125.90(14)
O1 C9 C8 111.36(13)
C9 C10 C5 117.73(14)
C9 C10 C4 121.39(14)
C5 C10 C4 120.70(14)
C7 C11 H11A 109.5
C7 C11 H11B 109.5
H11A C11 H11B 109.5
C7 C11 H11C 109.5
H11A C11 H11C 109.5
H11B C11 H11C 109.5
C7 C12 H12A 109.5
C7 C12 H12B 109.5
H12A C12 H12B 109.5
C7 C12 H12C 109.5
H12A C12 H12C 109.5
H12B C12 H12C 109.5
C2 N13 H131 118.5(13)
C2 N13 H132 116.8(14)
H131 N13 H132 116.9(19)
N15 C14 C3 177.67(18)

loop_
_geom_bond_atom_site_label_1
_geom_bond_atom_site_label_2
_geom_bond_distance
O1 C2 1.3751(18)
O1 C9 1.3774(18)
C1' C2' 1.381(2)
C1' C6' 1.389(2)
C1' C4 1.540(2)
C2' C3' 1.384(2)
C2' H2' 0.9300
C3' C4' 1.375(3)
C3' H3' 0.9300
C4' C5' 1.380(3)
C4' C7' 1.508(2)
C5' C6' 1.385(3)
C5' H5' 0.9300
C6' H6' 0.9300
C7' H7'1 0.9600
C7' H7'2 0.9600
C7' H7'3 0.9600
C2 N13 1.342(2)
C2 C3 1.348(2)
C3 C14 1.418(2)
C3 C4 1.517(2)
C4 C10 1.512(2)
C4 H4 0.9800
O5 C5 1.229(2)
C5 C10 1.464(2)
C5 C6 1.505(2)
C6 C7 1.527(2)
C6 H6A 0.9700
C6 H6B 0.9700
C7 C11 1.523(2)
C7 C8 1.529(2)
C7 C12 1.532(2)
C8 C9 1.488(2)
C8 H8A 0.9700
C8 H8B 0.9700
C9 C10 1.333(2)
C11 H11A 0.9600
C11 H11B 0.9600
C11 H11C 0.9600
C12 H12A 0.9600
C12 H12B 0.9600
C12 H12C 0.9600
N13 H131 0.88(2)
N13 H132 0.87(2)
C14 N15 1.145(2)

loop_
_geom_hbond_atom_site_label_D
_geom_hbond_atom_site_label_H
_geom_hbond_atom_site_label_A
_geom_hbond_site_symmetry_A
_geom_hbond_distance_DH
_geom_hbond_distance_HA
_geom_hbond_distance_DA
_geom_hbond_angle_DHA
_geom_hbond_publ_flag
N13 H131 O5 4_665 0.89(2) 2.06(2) 2.913(2) 161(2) y
N13 H132 N15 4_565 0.87(2) 2.35(2) 3.168(2) 156(2) y

loop_
_geom_torsion_atom_site_label_1
_geom_torsion_atom_site_label_2
_geom_torsion_atom_site_label_3
_geom_torsion_atom_site_label_4
_geom_torsion
C6' C1' C2' C3' 0.5(3)
C4 C1' C2' C3' -179.38(16)
C1' C2' C3' C4' -0.2(3)
C2' C3' C4' C5' -0.4(3)
C2' C3' C4' C7' 179.35(17)
C3' C4' C5' C6' 0.6(3)
C7' C4' C5' C6' -179.09(18)
C4' C5' C6' C1' -0.3(3)
C2' C1' C6' C5' -0.2(3)
C4 C1' C6' C5' 179.64(15)
C9 O1 C2 N13 -166.15(13)
C9 O1 C2 C3 15.4(2)
N13 C2 C3 C14 6.5(3)
O1 C2 C3 C14 -175.37(14)
N13 C2 C3 C4 -171.42(16)
O1 C2 C3 C4 6.7(2)
C2 C3 C4 C10 -25.3(2)
C14 C3 C4 C10 156.78(14)
C2 C3 C4 C1' 98.75(17)
C14 C3 C4 C1' -79.14(18)
C2' C1' C4 C10 129.01(16)
C6' C1' C4 C10 -50.87(19)
C2' C1' C4 C3 7.4(2)
C6' C1' C4 C3 -172.49(15)
O5 C5 C6 C7 -156.36(16)
C10 C5 C6 C7 26.8(2)
C5 C6 C7 C11 67.88(19)
C5 C6 C7 C8 -53.27(19)
C5 C6 C7 C12 -171.57(15)
C11 C7 C8 C9 -71.62(19)
C6 C7 C8 C9 48.72(18)
C12 C7 C8 C9 167.98(15)
C2 O1 C9 C10 -15.5(2)
C2 O1 C9 C8 163.73(13)
C7 C8 C9 C10 -19.0(2)
C7 C8 C9 O1 161.72(13)
O1 C9 C10 C5 168.43(13)
C8 C9 C10 C5 -10.7(2)
O1 C9 C10 C4 -6.7(2)
C8 C9 C10 C4 174.14(15)
O5 C5 C10 C9 -170.15(15)
C6 C5 C10 C9 6.7(2)
O5 C5 C10 C4 5.0(2)
C6 C5 C10 C4 -178.09(14)
C3 C4 C10 C9 25.20(19)
C1' C4 C10 C9 -99.76(17)
C3 C4 C10 C5 -149.80(14)
C1' C4 C10 C5 85.24(17)
C2 C3 C14 N15 -157(5)
C4 C3 C14 N15 20(5)

loop_
_cod_related_entry_id
_cod_related_entry_database
_cod_related_entry_code
1 ChemSpider 2112445
